data_4502189
loop_
_publ_author_name
'Li, Hao-Hong'
'Chen, Zhi-Rong'
'Sun, Ling-Guo'
'Lian, Zhao-Xun'
'Chen, Xiao-Bo'
'Li, Jun-Bo'
'Li, Jun-Qian'

_publ_section_title
;
 Two Iodoargentate Hybrid Coordination Polymers Induced by
 Transition-Metal Complexes: Structures and Properties
;
_journal_issue 3
_journal_name_full 'Crystal Growth &amp; Design'
_journal_page_first 1068
_journal_paper_doi 10.1021/cg900476m
_journal_volume 10
_journal_year 2010
_chemical_formula_moiety '2(Ag5 I6), C18 H24 N2 Ni O4, 2(C3 H7 N O)'
_chemical_formula_sum 'C24 H38 Ag10 I12 N4 Ni O6'
_chemical_formula_weight 3138.77
_chemical_name_systematic
;
 ?
;
_space_group_IT_number 11
_symmetry_cell_setting monoclinic
_symmetry_space_group_name_Hall '-P 2yb'
_symmetry_space_group_name_H-M 'P 1 21/m 1'
_atom_sites_solution_hydrogens geom
_atom_sites_solution_primary direct
_atom_sites_solution_secondary difmap
_audit_creation_method SHELXL-97
_cell_angle_alpha 90.00
_cell_angle_beta 100.02(3)
_cell_angle_gamma 90.00
_cell_formula_units_Z 2
_cell_length_a 7.9480(16)
_cell_length_b 19.681(4)
_cell_length_c 20.365(4)
_cell_measurement_reflns_used 25
_cell_measurement_temperature 293(2)
_cell_measurement_theta_max 18
_cell_measurement_theta_min 12
_cell_volume 3137.0(11)
_computing_cell_refinement 'TEXRAY software'
_computing_data_collection 'TEXRAY software (Molecular Structure Corporation, 1999)'
_computing_data_reduction 'TEXSAN (Molecular Structure Corporation, 1999)'
_computing_molecular_graphics 'ORTEX (P.McArdle, 1995)'
_computing_publication_material 'SHELXL-97/2 (Sheldrick,1997)')'
_computing_structure_refinement 'SHELXL-97 (Sheldrick, 1997)'
_computing_structure_solution 'SHELXS-97 (Sheldrick, 1997)'
_diffrn_ambient_temperature 293(2)
_diffrn_detector_area_resol_mean None
_diffrn_measured_fraction_theta_full 0.991
_diffrn_measured_fraction_theta_max 0.991
_diffrn_measurement_device_type 'Rigaku Weissenberg IP'
_diffrn_measurement_method 'scintillation counter'
_diffrn_radiation_monochromator graphite
_diffrn_radiation_source 'rotor target'
_diffrn_radiation_type MoK\a
_diffrn_radiation_wavelength 0.71073
_diffrn_reflns_av_R_equivalents 0.0273
_diffrn_reflns_av_sigmaI/netI 0.0282
_diffrn_reflns_limit_h_max 10
_diffrn_reflns_limit_h_min -10
_diffrn_reflns_limit_k_max 25
_diffrn_reflns_limit_k_min -24
_diffrn_reflns_limit_l_max 26
_diffrn_reflns_limit_l_min -26
_diffrn_reflns_number 23180
_diffrn_reflns_theta_full 27.48
_diffrn_reflns_theta_max 27.48
_diffrn_reflns_theta_min 2.03
_diffrn_standards_decay_% 'not measured'
_diffrn_standards_interval_count 'not measured'
_diffrn_standards_interval_time 'not measured'
_diffrn_standards_number None
_exptl_absorpt_coefficient_mu 9.277
_exptl_absorpt_correction_T_max 0.156
_exptl_absorpt_correction_T_min 0.042
_exptl_absorpt_correction_type multi-scan
_exptl_absorpt_process_details 'TEXRAY software (Molecular Structure Corporation, 1999)'
_exptl_crystal_colour Colourless
_exptl_crystal_density_diffrn 3.323
_exptl_crystal_density_method 'not measured'
_exptl_crystal_description Block
_exptl_crystal_F_000 2784
_exptl_crystal_size_max 0.32
_exptl_crystal_size_mid 0.26
_exptl_crystal_size_min 0.20
_refine_diff_density_max 2.902
_refine_diff_density_min -1.605
_refine_diff_density_rms 0.251
_refine_ls_extinction_method none
_refine_ls_goodness_of_fit_ref 1.152
_refine_ls_hydrogen_treatment constr
_refine_ls_matrix_type full
_refine_ls_number_parameters 251
_refine_ls_number_reflns 7349
_refine_ls_number_restraints 1
_refine_ls_restrained_S_all 1.152
_refine_ls_R_factor_all 0.0810
_refine_ls_R_factor_gt 0.0743
_refine_ls_shift/su_max 0.002
_refine_ls_shift/su_mean 0.000
_refine_ls_structure_factor_coef Fsqd
_refine_ls_weighting_details 'calc w=1/[\s^2^(Fo^2^)+(0.0670P)^2^+76.7455P] where P=(Fo^2^+2Fc^2^)/3'
_refine_ls_weighting_scheme calc
_refine_ls_wR_factor_gt 0.1929
_refine_ls_wR_factor_ref 0.1972
_reflns_number_gt 6596
_reflns_number_total 7349
_reflns_threshold_expression >2sigma(I)
_cod_data_source_file cg900476m_si_001.cif
_cod_data_source_block 1
_cod_depositor_comments
;
The following automatic conversions were performed:
'_atom_site_symetry_multiplicity' tag replaced with
'_atom_site_symmetry_multiplicity'.

Automatic conversion script
Id: cif_correct_tags 1440 2010-10-19 06:21:57Z saulius 

The following automatic conversions were performed:

'_symmetry_cell_setting' value 'Monoclinic' changed to 'monoclinic'
according to /home/saulius/struct/CIF-dictionaries/cif_core.dic
dictionary named 'cif_core.dic' version 2.4.2 from
2011-04-26.

'_exptl_absorpt_correction_type' value 'Multi-Scan'
changed to 'multi-scan' according to
/home/saulius/struct/CIF-dictionaries/cif_core.dic dictionary named
'cif_core.dic' version 2.4.2 from 2011-04-26.

Automatic conversion script
Id: cif_fix_values 1715 2011-07-08 13:25:40Z adriana 
;
_cod_original_cell_volume 3137.1(11)
_cod_original_sg_symbol_Hall -P2yb
_cod_original_sg_symbol_H-M P21/m
_cod_database_code 4502189

loop_
_symmetry_equiv_pos_as_xyz
'x, y, z'
'-x, y+1/2, -z'
'-x, -y, -z'
'x, -y-1/2, z'

loop_
_atom_site_label
_atom_site_type_symbol
_atom_site_fract_x
_atom_site_fract_y
_atom_site_fract_z
_atom_site_U_iso_or_equiv
_atom_site_adp_type
_atom_site_occupancy
_atom_site_symmetry_multiplicity
_atom_site_calc_flag
_atom_site_refinement_flags
I3 I 0.10069(14) 0.7500 0.22191(6) 0.0386(3) Uani 1 2 d S
I5 I 0.59910(15) 0.7500 0.22324(6) 0.0416(3) Uani 1 2 d S
I2 I 0.49276(12) 0.62908(5) 0.38728(5) 0.0507(2) Uani 1 1 d .
I8 I 0.32273(18) 0.7500 0.02575(7) 0.0522(3) Uani 1 2 d S
I1 I 0.01621(18) 0.7500 0.42578(7) 0.0589(4) Uani 1 2 d S
I4 I 0.38662(14) 0.54649(6) 0.16344(6) 0.0599(3) Uani 1 1 d .
I6 I 0.94018(14) 0.55713(6) 0.28326(7) 0.0623(3) Uani 1 1 d .
I7 I 0.84616(15) 0.62876(7) 0.06070(7) 0.0686(3) Uani 1 1 d .
Ag1 Ag 0.2987(3) 0.7500 0.35649(10) 0.0644(5) Uani 1 2 d S
Ag3 Ag 0.79087(19) 0.67015(9) 0.33464(8) 0.0743(4) Uani 1 1 d .
Ag2 Ag 0.25746(19) 0.61702(8) 0.26485(7) 0.0677(4) Uani 1 1 d .
Ag6 Ag 0.6775(3) 0.7500 0.08531(12) 0.0756(6) Uani 1 2 d S
Ag4 Ag 0.1930(2) 0.66196(9) 0.11403(8) 0.0753(4) Uani 1 1 d .
Ag5 Ag 0.7048(2) 0.61501(10) 0.17735(9) 0.0824(5) Uani 1 1 d .
Ni1 Ni 0.2509(4) 0.7500 0.75354(13) 0.0480(6) Uani 1 2 d S
O3 O -0.003(2) 0.7500 0.7108(9) 0.068(5) Uani 1 2 d S
O1 O 0.207(2) 0.6722(7) 0.8175(7) 0.079(4) Uani 1 1 d .
O2 O 0.538(6) 0.7500 0.8060(12) 0.171(16) Uani 1 2 d S
O4 O 0.788(3) 0.6404(10) 0.6925(9) 0.106(6) Uani 1 1 d .
N1 N 0.3003(18) 0.6826(7) 0.6803(6) 0.055(3) Uani 1 1 d .
N2 N 0.808(2) 0.5884(10) 0.5941(9) 0.081(5) Uani 1 1 d .
C1 C 0.3347(18) 0.7132(8) 0.6252(7) 0.047(3) Uani 1 1 d .
C2 C 0.372(2) 0.6741(9) 0.5727(8) 0.061(4) Uani 1 1 d .
H2 H 0.4036 0.6952 0.5359 0.074 Uiso 1 1 calc R
C3 C 0.362(3) 0.6052(10) 0.5752(9) 0.071(5) Uani 1 1 d .
H3 H 0.3810 0.5800 0.5386 0.085 Uiso 1 1 calc R
C4 C 0.326(3) 0.5726(11) 0.6291(11) 0.081(6) Uani 1 1 d .
H4 H 0.3186 0.5255 0.6309 0.097 Uiso 1 1 calc R
C5 C 0.299(3) 0.6158(8) 0.6845(9) 0.063(4) Uani 1 1 d .
H5 H 0.2813 0.5956 0.7240 0.075 Uiso 1 1 calc R
C6 C 0.081(6) 0.631(3) 0.824(2) 0.190(18) Uiso 1 1 d .
H6A H 0.0552 0.6069 0.7819 0.228 Uiso 1 1 calc R
H6B H -0.0160 0.6604 0.8257 0.228 Uiso 1 1 calc R
C7 C 0.077(3) 0.5746(15) 0.8810(14) 0.105(8) Uiso 1 1 d .
H7A H 0.0014 0.5854 0.9119 0.126 Uiso 1 1 calc R
H7B H 0.0590 0.5286 0.8640 0.126 Uiso 1 1 calc R
C8 C 0.258(3) 0.5913(14) 0.9058(14) 0.108(8) Uiso 1 1 d D
H8A H 0.3250 0.5503 0.9041 0.129 Uiso 1 1 calc R
H8B H 0.2690 0.6041 0.9524 0.129 Uiso 1 1 calc R
C9 C 0.345(4) 0.6510(14) 0.8677(14) 0.106(8) Uiso 1 1 d D
H9A H 0.3849 0.6880 0.8978 0.127 Uiso 1 1 calc R
H9B H 0.4391 0.6336 0.8483 0.127 Uiso 1 1 calc R
C10 C 0.776(3) 0.5902(14) 0.6572(14) 0.090(7) Uani 1 1 d .
H10 H 0.7431 0.5498 0.6750 0.108 Uiso 1 1 calc R
C11 C 0.857(4) 0.6499(13) 0.5645(12) 0.103(8) Uani 1 1 d .
H11A H 0.8752 0.6407 0.5200 0.154 Uiso 1 1 calc R
H11B H 0.9613 0.6668 0.5906 0.154 Uiso 1 1 calc R
H11C H 0.7689 0.6833 0.5633 0.154 Uiso 1 1 calc R
C12 C 0.804(4) 0.5272(11) 0.5555(13) 0.109(9) Uani 1 1 d .
H12A H 0.8310 0.5377 0.5124 0.163 Uiso 1 1 calc R
H12B H 0.6927 0.5072 0.5503 0.163 Uiso 1 1 calc R
H12C H 0.8873 0.4958 0.5780 0.163 Uiso 1 1 calc R

loop_
_atom_site_aniso_label
_atom_site_aniso_U_11
_atom_site_aniso_U_22
_atom_site_aniso_U_33
_atom_site_aniso_U_23
_atom_site_aniso_U_13
_atom_site_aniso_U_12
I3 0.0273(5) 0.0468(6) 0.0422(6) 0.000 0.0073(4) 0.000
I5 0.0277(5) 0.0552(7) 0.0425(6) 0.000 0.0074(4) 0.000
I2 0.0418(5) 0.0622(6) 0.0483(5) 0.0109(4) 0.0088(4) 0.0038(4)
I8 0.0480(7) 0.0654(9) 0.0445(7) 0.000 0.0119(6) 0.000
I1 0.0408(7) 0.0931(12) 0.0425(7) 0.000 0.0063(5) 0.000
I4 0.0461(5) 0.0579(6) 0.0776(7) -0.0131(5) 0.0164(5) -0.0024(4)
I6 0.0447(5) 0.0559(6) 0.0883(8) 0.0095(5) 0.0172(5) -0.0017(4)
I7 0.0526(6) 0.0727(7) 0.0829(8) -0.0282(6) 0.0186(6) -0.0115(5)
Ag1 0.0553(10) 0.0698(12) 0.0658(11) 0.000 0.0038(8) 0.000
Ag3 0.0600(8) 0.0822(10) 0.0785(10) -0.0018(8) 0.0058(7) 0.0042(7)
Ag2 0.0605(8) 0.0759(9) 0.0655(8) -0.0010(7) 0.0080(6) 0.0062(7)
Ag6 0.0699(13) 0.0806(14) 0.0808(14) 0.000 0.0260(11) 0.000
Ag4 0.0732(9) 0.0821(10) 0.0750(9) 0.0051(8) 0.0253(7) -0.0004(8)
Ag5 0.0617(9) 0.0916(11) 0.0946(11) -0.0036(9) 0.0155(8) 0.0019(8)
Ni1 0.0510(15) 0.0595(16) 0.0352(12) 0.000 0.0117(11) 0.000
O3 0.042(8) 0.090(13) 0.072(11) 0.000 0.003(8) 0.000
O1 0.091(10) 0.070(8) 0.083(9) -0.014(7) 0.036(8) -0.020(7)
O2 0.28(5) 0.17(3) 0.043(12) 0.000 -0.010(19) 0.000
O4 0.128(15) 0.097(12) 0.090(11) -0.012(10) 0.008(10) -0.037(11)
N1 0.063(8) 0.056(7) 0.051(7) -0.011(6) 0.021(6) -0.010(6)
N2 0.064(10) 0.091(12) 0.080(11) 0.017(9) -0.012(8) -0.026(9)
C1 0.039(7) 0.062(9) 0.039(7) -0.006(6) 0.003(5) 0.006(6)
C2 0.070(11) 0.069(11) 0.049(8) -0.014(8) 0.018(8) -0.005(9)
C3 0.091(14) 0.065(11) 0.063(10) -0.032(9) 0.029(10) -0.005(10)
C4 0.088(14) 0.068(12) 0.093(15) -0.020(11) 0.035(12) 0.008(11)
C5 0.089(13) 0.043(8) 0.060(9) -0.005(7) 0.024(9) -0.008(8)
C10 0.060(12) 0.100(18) 0.109(19) 0.030(15) 0.010(12) -0.019(12)
C11 0.12(2) 0.087(16) 0.094(16) 0.022(13) 0.002(15) -0.043(15)
C12 0.15(2) 0.062(13) 0.101(18) -0.012(12) -0.027(16) -0.026(14)

loop_
_atom_type_symbol
_atom_type_description
_atom_type_scat_dispersion_real
_atom_type_scat_dispersion_imag
_atom_type_scat_source
C C 0.0033 0.0016 'International Tables Vol C Tables 4.2.6.8 and 6.1.1.4'
H H 0.0000 0.0000 'International Tables Vol C Tables 4.2.6.8 and 6.1.1.4'
N N 0.0061 0.0033 'International Tables Vol C Tables 4.2.6.8 and 6.1.1.4'
O O 0.0106 0.0060 'International Tables Vol C Tables 4.2.6.8 and 6.1.1.4'
Ni Ni 0.3393 1.1124 'International Tables Vol C Tables 4.2.6.8 and 6.1.1.4'
Ag Ag -0.8971 1.1015 'International Tables Vol C Tables 4.2.6.8 and 6.1.1.4'
I I -0.4742 1.8119 'International Tables Vol C Tables 4.2.6.8 and 6.1.1.4'

loop_
_geom_angle_atom_site_label_1
_geom_angle_atom_site_label_2
_geom_angle_atom_site_label_3
_geom_angle
_geom_angle_site_symmetry_1
_geom_angle_site_symmetry_3
Ag1 I3 Ag2 65.92(4) . 4_575
Ag1 I3 Ag2 65.92(4) . .
Ag2 I3 Ag2 123.98(7) 4_575 .
Ag1 I3 Ag4 122.02(5) . .
Ag2 I3 Ag4 125.77(6) 4_575 .
Ag2 I3 Ag4 63.93(5) . .
Ag1 I3 Ag4 122.02(6) . 4_575
Ag2 I3 Ag4 63.93(5) 4_575 4_575
Ag2 I3 Ag4 125.77(6) . 4_575
Ag4 I3 Ag4 70.89(7) . 4_575
Ag3 I5 Ag3 64.24(7) 4_575 .
Ag3 I5 Ag6 123.97(6) 4_575 .
Ag3 I5 Ag6 123.97(6) . .
Ag3 I5 Ag5 125.31(6) 4_575 .
Ag3 I5 Ag5 68.38(5) . .
Ag6 I5 Ag5 65.71(4) . .
Ag3 I5 Ag5 68.38(5) 4_575 4_575
Ag3 I5 Ag5 125.31(6) . 4_575
Ag6 I5 Ag5 65.71(4) . 4_575
Ag5 I5 Ag5 125.76(8) . 4_575
Ag1 I2 Ag2 68.25(5) . .
Ag1 I2 Ag3 97.63(6) . .
Ag2 I2 Ag3 98.89(6) . .
Ag4 I8 Ag4 75.89(8) 4_575 .
Ag4 I8 Ag6 99.90(6) 4_575 .
Ag4 I8 Ag6 99.90(6) . .
Ag3 I1 Ag3 67.67(8) 1_455 4_475
Ag3 I1 Ag1 97.97(6) 1_455 .
Ag3 I1 Ag1 97.97(6) 4_475 .
Ag2 I4 Ag4 67.74(5) . .
Ag2 I4 Ag5 97.15(6) . .
Ag4 I4 Ag5 94.24(6) . .
Ag3 I6 Ag5 72.52(6) . .
Ag3 I6 Ag2 99.29(6) . 1_655
Ag5 I6 Ag2 102.38(6) . 1_655
Ag5 I7 Ag6 70.10(6) . .
Ag5 I7 Ag4 101.64(7) . 1_655
Ag6 I7 Ag4 101.28(7) . 1_655
I2 Ag1 I2 113.48(8) 4_575 .
I2 Ag1 I1 109.52(5) 4_575 .
I2 Ag1 I1 109.52(5) . .
I2 Ag1 I3 112.99(5) 4_575 .
I2 Ag1 I3 112.99(5) . .
I1 Ag1 I3 97.04(7) . .
I2 Ag1 Ag2 144.04(8) 4_575 .
I2 Ag1 Ag2 56.00(4) . .
I1 Ag1 Ag2 106.21(5) . .
I3 Ag1 Ag2 57.81(4) . .
I2 Ag1 Ag2 56.00(4) 4_575 4_575
I2 Ag1 Ag2 144.04(8) . 4_575
I1 Ag1 Ag2 106.21(5) . 4_575
I3 Ag1 Ag2 57.81(4) . 4_575
Ag2 Ag1 Ag2 109.84(8) . 4_575
I6 Ag3 I1 115.16(6) . 1_655
I6 Ag3 I2 110.16(7) . .
I1 Ag3 I2 112.36(7) 1_655 .
I6 Ag3 I5 109.27(6) . .
I1 Ag3 I5 113.09(6) 1_655 .
I2 Ag3 I5 95.00(5) . .
I6 Ag3 Ag3 142.39(4) . 4_575
I1 Ag3 Ag3 56.16(4) 1_655 4_575
I2 Ag3 Ag3 106.29(4) . 4_575
I5 Ag3 Ag3 57.88(4) . 4_575
I6 Ag3 Ag5 54.14(5) . .
I1 Ag3 Ag5 144.36(7) 1_655 .
I2 Ag3 Ag5 102.78(6) . .
I5 Ag3 Ag5 56.22(5) . .
Ag3 Ag3 Ag5 108.97(4) 4_575 .
I4 Ag2 I2 114.41(6) . .
I4 Ag2 I6 109.47(6) . 1_455
I2 Ag2 I6 112.18(6) . 1_455
I4 Ag2 I3 113.93(6) . .
I2 Ag2 I3 111.23(6) . .
I6 Ag2 I3 93.87(5) 1_455 .
I4 Ag2 Ag4 56.19(5) . .
I2 Ag2 Ag4 143.01(7) . .
I6 Ag2 Ag4 104.20(6) 1_455 .
I3 Ag2 Ag4 58.40(5) . .
I4 Ag2 Ag1 144.61(7) . .
I2 Ag2 Ag1 55.75(5) . .
I6 Ag2 Ag1 105.27(6) 1_455 .
I3 Ag2 Ag1 56.27(5) . .
Ag4 Ag2 Ag1 108.78(7) . .
I7 Ag6 I7 115.34(9) 4_575 .
I7 Ag6 I8 112.76(6) 4_575 .
I7 Ag6 I8 112.76(6) . .
I7 Ag6 I5 110.53(6) 4_575 .
I7 Ag6 I5 110.53(6) . .
I8 Ag6 I5 92.70(7) . .
I7 Ag6 Ag5 54.78(5) 4_575 4_575
I7 Ag6 Ag5 144.13(10) . 4_575
I8 Ag6 Ag5 101.92(6) . 4_575
I5 Ag6 Ag5 57.20(5) . 4_575
I7 Ag6 Ag5 144.13(10) 4_575 .
I7 Ag6 Ag5 54.78(5) . .
I8 Ag6 Ag5 101.92(6) . .
I5 Ag6 Ag5 57.20(5) . .
Ag5 Ag6 Ag5 110.33(10) 4_575 .
I8 Ag4 I4 118.95(6) . .
I8 Ag4 I7 109.51(7) . 1_455
I4 Ag4 I7 112.37(7) . 1_455
I8 Ag4 I3 106.04(6) . .
I4 Ag4 I3 113.09(6) . .
I7 Ag4 I3 93.90(6) 1_455 .
I8 Ag4 Ag2 141.15(8) . .
I4 Ag4 Ag2 56.07(5) . .
I7 Ag4 Ag2 106.78(7) 1_455 .
I3 Ag4 Ag2 57.67(4) . .
I7 Ag5 I4 116.22(8) . .
I7 Ag5 I6 111.92(7) . .
I4 Ag5 I6 110.10(7) . .
I7 Ag5 I5 110.75(7) . .
I4 Ag5 I5 99.20(6) . .
I6 Ag5 I5 107.68(7) . .
I7 Ag5 Ag6 55.12(6) . .
I4 Ag5 Ag6 111.33(8) . .
I6 Ag5 Ag6 137.62(8) . .
I5 Ag5 Ag6 57.09(5) . .
I7 Ag5 Ag3 137.22(7) . .
I4 Ag5 Ag3 106.31(7) . .
I6 Ag5 Ag3 53.34(5) . .
I5 Ag5 Ag3 55.40(5) . .
Ag6 Ag5 Ag3 105.71(7) . .
O3 Ni1 O1 90.4(6) . 4_575
O3 Ni1 O1 90.4(6) . .
O1 Ni1 O1 94.9(7) 4_575 .
O3 Ni1 N1 89.4(6) . .
O1 Ni1 N1 172.1(5) 4_575 .
O1 Ni1 N1 93.0(5) . .
O3 Ni1 N1 89.4(6) . 4_575
O1 Ni1 N1 93.0(5) 4_575 4_575
O1 Ni1 N1 172.1(5) . 4_575
N1 Ni1 N1 79.1(8) . 4_575
O3 Ni1 O2 178.0(9) . .
O1 Ni1 O2 88.3(7) 4_575 .
O1 Ni1 O2 88.3(7) . .
N1 Ni1 O2 92.1(7) . .
N1 Ni1 O2 92.1(7) 4_575 .
C6 O1 C9 105(3) . .
C6 O1 Ni1 137(2) . .
C9 O1 Ni1 118.5(12) . .
C5 N1 C1 120.4(14) . .
C5 N1 Ni1 125.8(11) . .
C1 N1 Ni1 113.8(10) . .
C10 N2 C12 124(2) . .
C10 N2 C11 119(2) . .
C12 N2 C11 117(2) . .
N1 C1 C2 119.8(15) . .
N1 C1 C1 116.6(9) . 4_575
C2 C1 C1 123.6(10) . 4_575
C3 C2 C1 120.1(17) . .
C3 C2 H2 119.9 . .
C1 C2 H2 119.9 . .
C4 C3 C2 121.9(16) . .
C4 C3 H3 119.1 . .
C2 C3 H3 119.1 . .
C3 C4 C5 115.7(18) . .
C3 C4 H4 122.1 . .
C5 C4 H4 122.1 . .
N1 C5 C4 121.8(17) . .
N1 C5 H5 119.1 . .
C4 C5 H5 119.1 . .
O1 C6 C7 127(4) . .
O1 C6 H6A 105.5 . .
C7 C6 H6A 105.5 . .
O1 C6 H6B 105.5 . .
C7 C6 H6B 105.5 . .
H6A C6 H6B 106.0 . .
C8 C7 C6 87(3) . .
C8 C7 H7A 114.1 . .
C6 C7 H7A 114.1 . .
C8 C7 H7B 114.1 . .
C6 C7 H7B 114.1 . .
H7A C7 H7B 111.3 . .
C7 C8 C9 118(2) . .
C7 C8 H8A 107.9 . .
C9 C8 H8A 107.9 . .
C7 C8 H8B 107.9 . .
C9 C8 H8B 107.9 . .
H8A C8 H8B 107.2 . .
O1 C9 C8 103(2) . .
O1 C9 H9A 111.2 . .
C8 C9 H9A 111.2 . .
O1 C9 H9B 111.2 . .
C8 C9 H9B 111.2 . .
H9A C9 H9B 109.1 . .
O4 C10 N2 125(2) . .
O4 C10 H10 117.4 . .
N2 C10 H10 117.4 . .
N2 C11 H11A 109.5 . .
N2 C11 H11B 109.5 . .
H11A C11 H11B 109.5 . .
N2 C11 H11C 109.5 . .
H11A C11 H11C 109.5 . .
H11B C11 H11C 109.5 . .
N2 C12 H12A 109.5 . .
N2 C12 H12B 109.5 . .
H12A C12 H12B 109.5 . .
N2 C12 H12C 109.5 . .
H12A C12 H12C 109.5 . .
H12B C12 H12C 109.5 . .

loop_
_geom_bond_atom_site_label_1
_geom_bond_atom_site_label_2
_geom_bond_distance
_geom_bond_site_symmetry_2
I3 Ag1 2.913(2) .
I3 Ag2 2.9645(17) 4_575
I3 Ag2 2.9645(17) .
I3 Ag4 2.9882(19) .
I3 Ag4 2.9882(19) 4_575
I5 Ag3 2.956(2) 4_575
I5 Ag3 2.956(2) .
I5 Ag6 2.981(3) .
I5 Ag5 2.985(2) .
I5 Ag5 2.985(2) 4_575
I2 Ag1 2.8460(15) .
I2 Ag2 2.855(2) .
I2 Ag3 2.881(2) .
I8 Ag4 2.8182(19) 4_575
I8 Ag4 2.8182(19) .
I8 Ag6 2.869(3) .
I1 Ag3 2.822(2) 1_455
I1 Ag3 2.822(2) 4_475
I1 Ag1 2.852(3) .
I4 Ag2 2.8254(19) .
I4 Ag4 2.829(2) .
I4 Ag5 2.836(2) .
I6 Ag3 2.808(2) .
I6 Ag5 2.837(2) .
I6 Ag2 2.8667(19) 1_655
I7 Ag5 2.812(2) .
I7 Ag6 2.8240(18) .
I7 Ag4 2.858(2) 1_655
Ag1 I2 2.8460(15) 4_575
Ag1 Ag2 3.198(2) .
Ag1 Ag2 3.198(2) 4_575
Ag3 I1 2.822(2) 1_655
Ag3 Ag3 3.143(3) 4_575
Ag3 Ag5 3.338(3) .
Ag2 I6 2.8667(19) 1_455
Ag2 Ag4 3.151(2) .
Ag6 I7 2.8240(18) 4_575
Ag6 Ag5 3.237(2) 4_575
Ag6 Ag5 3.237(2) .
Ag4 I7 2.858(2) 1_455
Ni1 O3 2.054(17) .
Ni1 O1 2.077(14) 4_575
Ni1 O1 2.077(14) .
Ni1 N1 2.084(13) .
Ni1 N1 2.084(13) 4_575
Ni1 O2 2.34(4) .
O1 C6 1.31(5) .
O1 C9 1.42(3) .
O4 C10 1.22(3) .
N1 C5 1.32(2) .
N1 C1 1.343(19) .
N2 C10 1.35(3) .
N2 C12 1.44(3) .
N2 C11 1.44(3) .
C1 C2 1.39(2) .
C1 C1 1.45(3) 4_575
C2 C3 1.36(3) .
C2 H2 0.9300 .
C3 C4 1.35(3) .
C3 H3 0.9300 .
C4 C5 1.46(2) .
C4 H4 0.9300 .
C5 H5 0.9300 .
C6 C7 1.62(5) .
C6 H6A 0.9700 .
C6 H6B 0.9700 .
C7 C8 1.48(3) .
C7 H7A 0.9700 .
C7 H7B 0.9700 .
C8 C9 1.623(18) .
C8 H8A 0.9700 .
C8 H8B 0.9700 .
C9 H9A 0.9700 .
C9 H9B 0.9700 .
C10 H10 0.9300 .
C11 H11A 0.9600 .
C11 H11B 0.9600 .
C11 H11C 0.9600 .
C12 H12A 0.9600 .
C12 H12B 0.9600 .
C12 H12C 0.9600 .
